data_7021493
loop_
_publ_author_name
'Upmann, Daniel'
'Jones, Peter G.'

_publ_section_title
;
 Synthesis and X-ray structural characterization of the
 (chlorochalcogeno)phosphonium cations R2R'PSCl(+) and R2R'PSeCl(+) as
 their AuCl4(-) salts.
;
_journal_issue 21
_journal_name_full 'Dalton transactions (Cambridge, England : 2003)'
_journal_page_first 7526
_journal_page_last 7528
_journal_paper_doi 10.1039/c3dt50777g
_journal_volume 42
_journal_year 2013
_chemical_formula_sum 'C10 H23 Au Cl3 P Se'
_chemical_formula_weight 556.53
_chemical_name_systematic
;
?
;
_space_group_IT_number 14
_symmetry_cell_setting monoclinic
_symmetry_space_group_name_Hall '-P 2yn'
_symmetry_space_group_name_H-M 'P 1 21/n 1'
_atom_sites_solution_hydrogens geom
_atom_sites_solution_primary direct
_atom_sites_solution_secondary difmap
_audit_creation_method SHELXL-97
_cell_angle_alpha 90.00
_cell_angle_beta 91.285(3)
_cell_angle_gamma 90.00
_cell_formula_units_Z 4
_cell_length_a 7.9388(2)
_cell_length_b 14.5821(3)
_cell_length_c 14.3875(4)
_cell_measurement_reflns_used 29528
_cell_measurement_temperature 100(2)
_cell_measurement_theta_max 30.8049
_cell_measurement_theta_min 2.5654
_cell_volume 1665.14(7)
_computing_cell_refinement
;
CrysAlisPro, Oxford Diffraction Ltd.,
Version 1.171.35.19 (release 27-10-2011 CrysAlis171 .NET)
(compiled Oct 27 2011,15:02:11)
;
_computing_data_collection
;
CrysAlisPro, Oxford Diffraction Ltd.,
Version 1.171.35.19 (release 27-10-2011 CrysAlis171 .NET)
(compiled Oct 27 2011,15:02:11)
;
_computing_data_reduction
;
CrysAlisPro, Oxford Diffraction Ltd.,
Version 1.171.35.19 (release 27-10-2011 CrysAlis171 .NET)
(compiled Oct 27 2011,15:02:11)
;
_computing_molecular_graphics 'Bruker XP'
_computing_publication_material SHELXL-97
_computing_structure_refinement 'SHELXL-97 (Sheldrick, 1997)'
_computing_structure_solution 'SHELXS-97 (Sheldrick, 1990)'
_diffrn_ambient_temperature 100(2)
_diffrn_detector_area_resol_mean 16.1419
_diffrn_measured_fraction_theta_full 0.999
_diffrn_measured_fraction_theta_max 0.999
_diffrn_measurement_device_type 'Oxford Diffraction Xcalibur, Eos'
_diffrn_measurement_method '\w scan'
_diffrn_radiation_monochromator graphite
_diffrn_radiation_source 'Enhance (Mo) X-ray Source'
_diffrn_radiation_type MoK\a
_diffrn_radiation_wavelength 0.71073
_diffrn_reflns_av_R_equivalents 0.0000
_diffrn_reflns_av_sigmaI/netI 0.0794
_diffrn_reflns_limit_h_max 10
_diffrn_reflns_limit_h_min -10
_diffrn_reflns_limit_k_max 19
_diffrn_reflns_limit_k_min -19
_diffrn_reflns_limit_l_max 19
_diffrn_reflns_limit_l_min -19
_diffrn_reflns_number 5908
_diffrn_reflns_theta_full 28.28
_diffrn_reflns_theta_max 28.28
_diffrn_reflns_theta_min 2.79
_exptl_absorpt_coefficient_mu 11.575
_exptl_absorpt_correction_T_max 1.00000
_exptl_absorpt_correction_T_min 0.24584
_exptl_absorpt_correction_type multi-scan
_exptl_absorpt_process_details
;
CrysAlisPro, Oxford Diffraction Ltd.,
Version 1.171.35.19 (release 27-10-2011 CrysAlis171 .NET)
(compiled Oct 27 2011,15:02:11)
;
_exptl_crystal_colour red
_exptl_crystal_density_diffrn 2.220
_exptl_crystal_density_method 'not measured'
_exptl_crystal_description prism
_exptl_crystal_F_000 1048
_exptl_crystal_size_max 0.15
_exptl_crystal_size_mid 0.15
_exptl_crystal_size_min 0.10
_refine_diff_density_max 3.233
_refine_diff_density_min -2.063
_refine_diff_density_rms 0.220
_refine_ls_extinction_method none
_refine_ls_goodness_of_fit_ref 1.106
_refine_ls_hydrogen_treatment constr
_refine_ls_matrix_type full
_refine_ls_number_parameters 153
_refine_ls_number_reflns 5925
_refine_ls_number_restraints 0
_refine_ls_restrained_S_all 1.106
_refine_ls_R_factor_all 0.0707
_refine_ls_R_factor_gt 0.0439
_refine_ls_shift/su_max 0.001
_refine_ls_shift/su_mean 0.000
_refine_ls_structure_factor_coef Fsqd
_refine_ls_weighting_details 'calc w=1/[\s^2^(Fo^2^)+(0.0351P)^2^+10.4358P] where P=(Fo^2^+2Fc^2^)/3'
_refine_ls_weighting_scheme calc
_refine_ls_wR_factor_gt 0.0922
_refine_ls_wR_factor_ref 0.0955
_reflns_number_gt 4433
_reflns_number_total 5925
_reflns_threshold_expression >2sigma(I)
_cod_data_source_file c3dt50777g.txt
_cod_data_source_block sandra2_hklf5
_cod_original_cell_volume 1665.16(7)
_cod_original_sg_symbol_H-M 'P 21/n'
_cod_database_code 7021493

loop_
_symmetry_equiv_pos_as_xyz
'x, y, z'
'-x+1/2, y+1/2, -z+1/2'
'-x, -y, -z'
'x-1/2, -y-1/2, z-1/2'

loop_
_atom_site_label
_atom_site_type_symbol
_atom_site_fract_x
_atom_site_fract_y
_atom_site_fract_z
_atom_site_U_iso_or_equiv
_atom_site_adp_type
_atom_site_occupancy
_atom_site_symmetry_multiplicity
_atom_site_calc_flag
_atom_site_refinement_flags
Au1 Au 0.04080(3) 0.066206(16) 0.184109(18) 0.01808(8) Uani 1 1 d .
Cl1 Cl 0.3261(2) 0.08727(12) 0.18017(13) 0.0299(4) Uani 1 1 d .
Cl2 Cl 0.0688(2) 0.01284(12) 0.33642(12) 0.0286(4) Uani 1 1 d .
Cl3 Cl -0.24127(19) 0.03578(11) 0.18382(12) 0.0246(3) Uani 1 1 d .
Se1 Se 0.02969(8) 0.12096(4) 0.02360(5) 0.02006(14) Uani 1 1 d .
P1 P -0.14953(19) 0.23730(10) 0.01490(11) 0.0150(3) Uani 1 1 d .
C1 C -0.1074(9) 0.3271(4) 0.1053(5) 0.0243(15) Uani 1 1 d .
C2 C -0.1089(8) 0.2816(4) -0.1032(4) 0.0206(13) Uani 1 1 d .
H2 H -0.1936 0.3306 -0.1178 0.025 Uiso 1 1 calc R
C3 C -0.3685(8) 0.1986(4) 0.0235(5) 0.0243(15) Uani 1 1 d .
H3 H -0.3833 0.1808 0.0899 0.029 Uiso 1 1 calc R
C11 C -0.1695(10) 0.4212(4) 0.0691(5) 0.0282(16) Uani 1 1 d .
H11A H -0.1511 0.4676 0.1175 0.042 Uiso 1 1 calc R
H11B H -0.2900 0.4175 0.0532 0.042 Uiso 1 1 calc R
H11C H -0.1069 0.4381 0.0138 0.042 Uiso 1 1 calc R
C12 C -0.2032(12) 0.3016(5) 0.1944(5) 0.041(2) Uani 1 1 d .
H12A H -0.1636 0.2419 0.2174 0.061 Uiso 1 1 calc R
H12B H -0.3243 0.2982 0.1799 0.061 Uiso 1 1 calc R
H12C H -0.1823 0.3484 0.2421 0.061 Uiso 1 1 calc R
C13 C 0.0802(11) 0.3335(5) 0.1298(6) 0.039(2) Uani 1 1 d .
H13A H 0.1426 0.3491 0.0740 0.058 Uiso 1 1 calc R
H13B H 0.1199 0.2744 0.1542 0.058 Uiso 1 1 calc R
H13C H 0.0987 0.3811 0.1770 0.058 Uiso 1 1 calc R
C21 C -0.1273(12) 0.2060(5) -0.1777(5) 0.041(2) Uani 1 1 d .
H21A H -0.0917 0.2300 -0.2378 0.061 Uiso 1 1 calc R
H21B H -0.2453 0.1866 -0.1827 0.061 Uiso 1 1 calc R
H21C H -0.0566 0.1535 -0.1601 0.061 Uiso 1 1 calc R
C22 C 0.0671(9) 0.3227(5) -0.1133(5) 0.0285(16) Uani 1 1 d .
H22A H 0.1520 0.2744 -0.1049 0.043 Uiso 1 1 calc R
H22B H 0.0854 0.3704 -0.0662 0.043 Uiso 1 1 calc R
H22C H 0.0768 0.3496 -0.1754 0.043 Uiso 1 1 calc R
C31 C -0.4126(10) 0.1136(6) -0.0339(5) 0.040(2) Uani 1 1 d .
H31A H -0.5139 0.0848 -0.0094 0.061 Uiso 1 1 calc R
H31B H -0.3186 0.0701 -0.0303 0.061 Uiso 1 1 calc R
H31C H -0.4335 0.1314 -0.0988 0.061 Uiso 1 1 calc R
C32 C -0.4990(10) 0.2758(6) 0.0032(8) 0.054(3) Uani 1 1 d .
H32A H -0.4885 0.2968 -0.0611 0.081 Uiso 1 1 calc R
H32B H -0.4780 0.3272 0.0457 0.081 Uiso 1 1 calc R
H32C H -0.6130 0.2520 0.0121 0.081 Uiso 1 1 calc R

loop_
_atom_site_aniso_label
_atom_site_aniso_U_11
_atom_site_aniso_U_22
_atom_site_aniso_U_33
_atom_site_aniso_U_23
_atom_site_aniso_U_13
_atom_site_aniso_U_12
Au1 0.01695(11) 0.01520(12) 0.02229(13) 0.00240(11) 0.00484(8) 0.00072(10)
Cl1 0.0173(7) 0.0392(10) 0.0334(10) 0.0010(8) 0.0031(7) -0.0024(7)
Cl2 0.0278(8) 0.0334(9) 0.0245(9) 0.0067(7) -0.0006(7) -0.0003(7)
Cl3 0.0183(7) 0.0276(8) 0.0282(9) 0.0109(7) 0.0049(6) -0.0013(6)
Se1 0.0229(3) 0.0161(3) 0.0216(3) 0.0023(3) 0.0097(3) 0.0047(2)
P1 0.0156(7) 0.0127(7) 0.0170(8) 0.0005(6) 0.0045(6) -0.0006(6)
C1 0.039(4) 0.011(3) 0.023(4) -0.002(3) 0.012(3) -0.002(3)
C2 0.025(3) 0.019(3) 0.018(3) 0.004(3) 0.005(3) -0.002(3)
C3 0.015(3) 0.025(3) 0.033(4) 0.010(3) 0.002(3) -0.004(3)
C11 0.038(4) 0.017(3) 0.031(4) -0.002(3) 0.010(3) 0.001(3)
C12 0.077(6) 0.020(4) 0.026(4) -0.004(3) 0.019(4) -0.007(4)
C13 0.053(5) 0.020(4) 0.043(5) -0.005(3) -0.014(4) -0.011(3)
C21 0.080(6) 0.032(4) 0.010(3) 0.003(3) 0.001(4) -0.016(4)
C22 0.033(4) 0.029(4) 0.024(4) 0.001(3) 0.013(3) -0.006(3)
C31 0.042(5) 0.050(5) 0.030(4) -0.002(4) 0.004(3) -0.034(4)
C32 0.023(4) 0.048(5) 0.092(8) 0.037(5) 0.000(4) -0.001(4)

loop_
_atom_type_symbol
_atom_type_description
_atom_type_scat_dispersion_real
_atom_type_scat_dispersion_imag
_atom_type_scat_source
C C 0.0033 0.0016 'International Tables Vol C Tables 4.2.6.8 and 6.1.1.4'
H H 0.0000 0.0000 'International Tables Vol C Tables 4.2.6.8 and 6.1.1.4'
Cl Cl 0.1484 0.1585 'International Tables Vol C Tables 4.2.6.8 and 6.1.1.4'
Se Se -0.0929 2.2259 'International Tables Vol C Tables 4.2.6.8 and 6.1.1.4'
Au Au -2.0133 8.8022 'International Tables Vol C Tables 4.2.6.8 and 6.1.1.4'
P P 0.1023 0.0942 'International Tables Vol C Tables 4.2.6.8 and 6.1.1.4'

loop_
_geom_angle_atom_site_label_1
_geom_angle_atom_site_label_2
_geom_angle_atom_site_label_3
_geom_angle
Cl3 Au1 Cl1 176.19(6)
Cl3 Au1 Cl2 90.55(6)
Cl1 Au1 Cl2 89.69(6)
Cl3 Au1 Se1 92.70(5)
Cl1 Au1 Se1 86.99(5)
Cl2 Au1 Se1 176.57(5)
P1 Se1 Au1 108.25(5)
C3 P1 C2 110.7(3)
C3 P1 C1 108.9(3)
C2 P1 C1 111.2(3)
C3 P1 Se1 111.7(2)
C2 P1 Se1 101.2(2)
C1 P1 Se1 113.1(2)
C13 C1 C11 109.0(6)
C13 C1 C12 108.5(7)
C11 C1 C12 109.5(6)
C13 C1 P1 111.2(5)
C11 C1 P1 109.7(5)
C12 C1 P1 108.9(5)
C22 C2 C21 106.6(6)
C22 C2 P1 113.7(5)
C21 C2 P1 111.9(4)
C31 C3 C32 110.1(7)
C31 C3 P1 114.8(5)
C32 C3 P1 113.2(5)

loop_
_geom_bond_atom_site_label_1
_geom_bond_atom_site_label_2
_geom_bond_distance
Au1 Cl3 2.2827(15)
Au1 Cl1 2.2875(16)
Au1 Cl2 2.3314(17)
Au1 Se1 2.4432(7)
Se1 P1 2.2159(16)
P1 C3 1.835(6)
P1 C2 1.853(6)
P1 C1 1.870(7)
C1 C13 1.526(11)
C1 C11 1.545(9)
C1 C12 1.550(9)
C2 C22 1.531(9)
C2 C21 1.542(9)
C3 C31 1.526(10)
C3 C32 1.553(10)
